data_7117564
loop_
_publ_author_name
'Xie, Ming-Sheng'
'Wang, Yong'
'Li, Jian-Ping'
'Du, Cong'
'Zhang, Yan-Yan'
'Hao, Er-Jun'
'Zhang, Yi-Ming'
'Qu, Gui-Rong'
'Guo, Hai-Ming'

_publ_section_title
;
 A straightforward entry to chiral carbocyclic nucleoside analogues via
 the enantioselective [3+2] cycloaddition of \a-nucleobase substituted
 acrylates.
;
_journal_issue 62
_journal_name_full 'Chemical communications (Cambridge, England)'
_journal_page_first 12451
_journal_page_last 12454
_journal_paper_doi 10.1039/c5cc04832j
_journal_volume 51
_journal_year 2015
_chemical_absolute_configuration unk
_chemical_formula_moiety 'C19 H21 Cl N4 O6'
_chemical_formula_sum 'C19 H21 Cl N4 O6'
_chemical_formula_weight 436.85
_chemical_name_systematic
; 
 ? 
;
_space_group_IT_number 4
_symmetry_cell_setting monoclinic
_symmetry_space_group_name_Hall 'P 2yb'
_symmetry_space_group_name_H-M 'P 1 21 1'
_atom_sites_solution_hydrogens geom
_atom_sites_solution_primary direct
_atom_sites_solution_secondary difmap
_audit_creation_method SHELXL-97
_audit_update_record
;
2015-06-08 deposited with the CCDC.
2015-06-26 downloaded from the CCDC.
;
_cell_angle_alpha 90.00
_cell_angle_beta 105.91(3)
_cell_angle_gamma 90.00
_cell_formula_units_Z 2
_cell_length_a 9.960(2)
_cell_length_b 8.9114(18)
_cell_length_c 12.427(3)
_cell_measurement_reflns_used 2443
_cell_measurement_temperature 296(2)
_cell_measurement_theta_max 22.17
_cell_measurement_theta_min 3.07
_cell_volume 1060.7(4)
_computing_cell_refinement 'Bruker SAINT'
_computing_data_collection 'Bruker APEX2'
_computing_data_reduction 'Bruker SAINT  A '
_computing_molecular_graphics 'Bruker SHELXTL'
_computing_publication_material 'Bruker SHELXTL'
_computing_structure_refinement 'SHELXL-97 (Sheldrick, 1997)'
_computing_structure_solution 'SHELXS-97 (Sheldrick, 1990)'
_diffrn_ambient_temperature 296(2)
_diffrn_measured_fraction_theta_full 0.998
_diffrn_measured_fraction_theta_max 0.998
_diffrn_measurement_device_type 'Bruker APEX-II CCD'
_diffrn_measurement_method '\f and \w scans'
_diffrn_radiation_monochromator graphite
_diffrn_radiation_source 'fine-focus sealed tube'
_diffrn_radiation_type MoK\a
_diffrn_radiation_wavelength 0.71073
_diffrn_reflns_av_R_equivalents 0.0319
_diffrn_reflns_av_sigmaI/netI 0.0441
_diffrn_reflns_limit_h_max 11
_diffrn_reflns_limit_h_min -11
_diffrn_reflns_limit_k_max 10
_diffrn_reflns_limit_k_min -10
_diffrn_reflns_limit_l_max 14
_diffrn_reflns_limit_l_min -14
_diffrn_reflns_number 7221
_diffrn_reflns_theta_full 25.00
_diffrn_reflns_theta_max 25.00
_diffrn_reflns_theta_min 1.70
_diffrn_standards_number 0
_exptl_absorpt_coefficient_mu 0.223
_exptl_absorpt_correction_T_max 0.9463
_exptl_absorpt_correction_T_min 0.9161
_exptl_absorpt_correction_type multi-scan
_exptl_absorpt_process_details sadabs
_exptl_crystal_colour colourless
_exptl_crystal_density_diffrn 1.368
_exptl_crystal_density_method 'not measured'
_exptl_crystal_description block
_exptl_crystal_F_000 456
_exptl_crystal_size_max 0.40
_exptl_crystal_size_mid 0.30
_exptl_crystal_size_min 0.25
_refine_diff_density_max 0.121
_refine_diff_density_min -0.198
_refine_diff_density_rms 0.031
_refine_ls_abs_structure_details 'Flack H D (1983), Acta Cryst. A39, 876-881'
_refine_ls_abs_structure_Flack -0.01(7)
_refine_ls_extinction_method none
_refine_ls_goodness_of_fit_ref 1.028
_refine_ls_hydrogen_treatment constr
_refine_ls_matrix_type full
_refine_ls_number_parameters 274
_refine_ls_number_reflns 3709
_refine_ls_number_restraints 1
_refine_ls_restrained_S_all 1.028
_refine_ls_R_factor_all 0.0488
_refine_ls_R_factor_gt 0.0366
_refine_ls_shift/su_max 0.000
_refine_ls_shift/su_mean 0.000
_refine_ls_structure_factor_coef Fsqd
_refine_ls_weighting_details 'calc w=1/[\s^2^(Fo^2^)+(0.0434P)^2^+0.0465P] where P=(Fo^2^+2Fc^2^)/3'
_refine_ls_weighting_scheme calc
_refine_ls_wR_factor_gt 0.0829
_refine_ls_wR_factor_ref 0.0907
_reflns_number_gt 3057
_reflns_number_total 3709
_reflns_threshold_expression >2sigma(I)
_cod_data_source_file c5cc04832j2.cif
_cod_data_source_block t
_cod_original_sg_symbol_H-M 'P 21'
_cod_database_code 7117564

loop_
_symmetry_equiv_pos_as_xyz
'x, y, z'
'-x, y+1/2, -z'

loop_
_atom_site_label
_atom_site_type_symbol
_atom_site_fract_x
_atom_site_fract_y
_atom_site_fract_z
_atom_site_U_iso_or_equiv
_atom_site_adp_type
_atom_site_occupancy
_atom_site_symmetry_multiplicity
_atom_site_calc_flag
_atom_site_refinement_flags
Cl1 Cl 0.82009(8) 0.12138(9) 0.62494(6) 0.0745(3) Uani 1 1 d .
C1 C 0.7366(2) 0.2154(3) 0.7096(2) 0.0452(6) Uani 1 1 d .
C2 C 0.7018(3) 0.2473(3) 0.8809(2) 0.0533(7) Uani 1 1 d .
H2 H 0.7211 0.2134 0.9543 0.064 Uiso 1 1 calc R
C3 C 0.5897(2) 0.4002(3) 0.74726(18) 0.0397(5) Uani 1 1 d .
C4 C 0.6447(2) 0.3324(3) 0.66837(18) 0.0418(6) Uani 1 1 d .
C5 C 0.5136(3) 0.5062(3) 0.58452(19) 0.0509(6) Uani 1 1 d .
H5 H 0.4660 0.5721 0.5291 0.061 Uiso 1 1 calc R
C6 C 0.4422(2) 0.6276(3) 0.74846(17) 0.0394(5) Uani 1 1 d .
C7 C 0.3434(3) 0.7338(3) 0.6672(2) 0.0442(6) Uani 1 1 d .
H7A H 0.2527 0.6877 0.6369 0.053 Uiso 1 1 calc R
H7B H 0.3814 0.7614 0.6059 0.053 Uiso 1 1 calc R
C8 C 0.3322(2) 0.8722(3) 0.73884(19) 0.0423(5) Uani 1 1 d .
C9 C 0.4676(2) 0.8715(3) 0.8376(2) 0.0503(6) Uani 1 1 d .
H9A H 0.5200 0.9633 0.8377 0.060 Uiso 1 1 calc R
H9B H 0.4446 0.8639 0.9084 0.060 Uiso 1 1 calc R
C10 C 0.5537(2) 0.7355(3) 0.8211(2) 0.0462(6) Uani 1 1 d .
H10 H 0.5976 0.6888 0.8936 0.055 Uiso 1 1 calc R
C11 C 0.6626(3) 0.7733(3) 0.7631(2) 0.0589(7) Uani 1 1 d .
H11 H 0.6368 0.8388 0.7027 0.071 Uiso 1 1 calc R
C12 C 0.7879(3) 0.7239(5) 0.7890(3) 0.0870(11) Uani 1 1 d .
H12A H 0.8184 0.6582 0.8489 0.104 Uiso 1 1 calc R
H12B H 0.8486 0.7538 0.7480 0.104 Uiso 1 1 calc R
C13 C 0.3630(3) 0.5477(3) 0.8218(2) 0.0457(6) Uani 1 1 d .
C14 C 0.2077(4) 0.3484(4) 0.8275(3) 0.0816(10) Uani 1 1 d .
H14A H 0.2633 0.3381 0.9045 0.098 Uiso 1 1 calc R
H14B H 0.1907 0.2486 0.7954 0.098 Uiso 1 1 calc R
C15 C 0.0732(4) 0.4191(5) 0.8252(5) 0.1343(19) Uani 1 1 d .
H15A H 0.0899 0.5148 0.8619 0.201 Uiso 1 1 calc R
H15B H 0.0230 0.3558 0.8633 0.201 Uiso 1 1 calc R
H15C H 0.0192 0.4326 0.7490 0.201 Uiso 1 1 calc R
C16 C 0.2023(3) 0.8654(3) 0.7794(2) 0.0477(6) Uani 1 1 d .
C17 C 0.0850(3) 0.9785(4) 0.8989(2) 0.0695(8) Uani 1 1 d .
H17A H 0.0018 1.0008 0.8407 0.104 Uiso 1 1 calc R
H17B H 0.1002 1.0550 0.9553 0.104 Uiso 1 1 calc R
H17C H 0.0749 0.8830 0.9317 0.104 Uiso 1 1 calc R
C18 C 0.3231(3) 1.0136(3) 0.6655(2) 0.0544(7) Uani 1 1 d .
C19 C 0.1715(5) 1.1578(4) 0.5241(3) 0.1111(15) Uani 1 1 d .
H19A H 0.1896 1.2502 0.5652 0.167 Uiso 1 1 calc R
H19B H 0.0767 1.1569 0.4782 0.167 Uiso 1 1 calc R
H19C H 0.2337 1.1491 0.4774 0.167 Uiso 1 1 calc R
N1 N 0.7657(2) 0.1738(2) 0.81464(17) 0.0507(5) Uani 1 1 d .
N2 N 0.6140(2) 0.3631(2) 0.85426(16) 0.0491(5) Uani 1 1 d .
N3 N 0.5045(2) 0.5133(2) 0.69202(15) 0.0401(4) Uani 1 1 d .
N4 N 0.5948(2) 0.3994(3) 0.56547(16) 0.0552(6) Uani 1 1 d .
O1 O 0.28532(19) 0.4356(2) 0.76554(15) 0.0572(5) Uani 1 1 d .
O2 O 0.3681(2) 0.5833(2) 0.91424(16) 0.0687(6) Uani 1 1 d .
O3 O 0.1108(2) 0.7744(2) 0.7502(2) 0.0791(7) Uani 1 1 d .
O4 O 0.20260(19) 0.9733(2) 0.85240(15) 0.0577(5) Uani 1 1 d .
O5 O 0.1938(2) 1.0317(3) 0.60215(17) 0.0783(6) Uani 1 1 d .
O6 O 0.4191(3) 1.0913(2) 0.66305(19) 0.0834(7) Uani 1 1 d .

loop_
_atom_site_aniso_label
_atom_site_aniso_U_11
_atom_site_aniso_U_22
_atom_site_aniso_U_33
_atom_site_aniso_U_23
_atom_site_aniso_U_13
_atom_site_aniso_U_12
Cl1 0.0804(5) 0.0828(6) 0.0654(4) 0.0003(4) 0.0285(4) 0.0371(4)
C1 0.0407(13) 0.0459(14) 0.0518(14) -0.0036(12) 0.0174(11) 0.0019(11)
C2 0.0623(16) 0.0506(16) 0.0493(14) 0.0077(12) 0.0193(13) 0.0007(14)
C3 0.0429(13) 0.0382(13) 0.0423(12) -0.0017(10) 0.0188(10) -0.0043(11)
C4 0.0435(13) 0.0415(14) 0.0437(13) -0.0002(11) 0.0172(10) -0.0011(11)
C5 0.0610(16) 0.0543(16) 0.0407(13) 0.0026(12) 0.0192(12) 0.0130(13)
C6 0.0447(12) 0.0351(12) 0.0442(12) -0.0054(10) 0.0219(10) 0.0002(11)
C7 0.0464(13) 0.0392(13) 0.0489(13) -0.0005(11) 0.0162(11) -0.0001(11)
C8 0.0458(13) 0.0317(12) 0.0547(14) -0.0045(11) 0.0230(11) -0.0021(11)
C9 0.0473(14) 0.0429(14) 0.0633(15) -0.0129(12) 0.0192(12) -0.0053(12)
C10 0.0438(13) 0.0439(14) 0.0518(14) -0.0051(11) 0.0148(11) -0.0018(11)
C11 0.0496(16) 0.0534(16) 0.0789(19) -0.0080(14) 0.0263(14) -0.0061(13)
C12 0.0512(19) 0.087(2) 0.128(3) -0.006(2) 0.0341(19) -0.0072(18)
C13 0.0524(14) 0.0383(13) 0.0536(15) -0.0024(11) 0.0269(12) 0.0019(12)
C14 0.094(2) 0.0546(19) 0.119(3) -0.0064(19) 0.068(2) -0.0236(19)
C15 0.091(3) 0.094(3) 0.247(6) -0.001(4) 0.096(3) -0.022(3)
C16 0.0514(15) 0.0386(14) 0.0572(15) -0.0007(12) 0.0217(12) 0.0002(13)
C17 0.0657(18) 0.084(2) 0.0696(18) -0.0001(17) 0.0370(15) 0.0178(17)
C18 0.0650(18) 0.0436(15) 0.0631(17) -0.0043(13) 0.0318(14) 0.0018(14)
C19 0.137(3) 0.104(3) 0.105(3) 0.058(3) 0.054(3) 0.050(3)
N1 0.0532(12) 0.0480(13) 0.0529(13) 0.0041(10) 0.0180(10) 0.0046(10)
N2 0.0602(12) 0.0452(12) 0.0463(11) 0.0035(10) 0.0220(10) 0.0014(11)
N3 0.0475(11) 0.0344(11) 0.0430(10) -0.0004(8) 0.0203(9) 0.0027(9)
N4 0.0672(14) 0.0586(14) 0.0446(11) 0.0004(10) 0.0236(10) 0.0198(12)
O1 0.0674(12) 0.0429(10) 0.0732(12) -0.0081(9) 0.0393(10) -0.0150(9)
O2 0.0952(14) 0.0662(13) 0.0610(11) -0.0132(10) 0.0490(11) -0.0138(11)
O3 0.0604(12) 0.0644(13) 0.1270(18) -0.0290(13) 0.0500(12) -0.0173(11)
O4 0.0602(11) 0.0574(12) 0.0619(11) -0.0121(9) 0.0275(9) 0.0023(9)
O5 0.0744(14) 0.0808(15) 0.0858(14) 0.0342(12) 0.0322(12) 0.0208(12)
O6 0.0994(16) 0.0529(13) 0.1010(16) 0.0070(11) 0.0329(13) -0.0290(13)

loop_
_atom_type_symbol
_atom_type_description
_atom_type_scat_dispersion_real
_atom_type_scat_dispersion_imag
_atom_type_scat_source
C C 0.0033 0.0016 'International Tables Vol C Tables 4.2.6.8 and 6.1.1.4'
H H 0.0000 0.0000 'International Tables Vol C Tables 4.2.6.8 and 6.1.1.4'
N N 0.0061 0.0033 'International Tables Vol C Tables 4.2.6.8 and 6.1.1.4'
O O 0.0106 0.0060 'International Tables Vol C Tables 4.2.6.8 and 6.1.1.4'
Cl Cl 0.1484 0.1585 'International Tables Vol C Tables 4.2.6.8 and 6.1.1.4'

loop_
_geom_angle_atom_site_label_1
_geom_angle_atom_site_label_2
_geom_angle_atom_site_label_3
_geom_angle
N1 C1 C4 121.5(2)
N1 C1 Cl1 117.26(19)
C4 C1 Cl1 121.21(19)
N2 C2 N1 127.9(2)
N2 C2 H2 116.0
N1 C2 H2 116.0
N2 C3 N3 127.0(2)
N2 C3 C4 127.0(2)
N3 C3 C4 106.02(19)
N4 C4 C3 110.9(2)
N4 C4 C1 134.6(2)
C3 C4 C1 114.5(2)
N4 C5 N3 114.8(2)
N4 C5 H5 122.6
N3 C5 H5 122.6
N3 C6 C7 113.20(17)
N3 C6 C13 108.42(18)
C7 C6 C13 109.67(18)
N3 C6 C10 112.23(17)
C7 C6 C10 103.1(2)
C13 C6 C10 110.09(18)
C6 C7 C8 104.45(18)
C6 C7 H7A 110.9
C8 C7 H7A 110.9
C6 C7 H7B 110.9
C8 C7 H7B 110.9
H7A C7 H7B 108.9
C16 C8 C18 108.2(2)
C16 C8 C7 111.3(2)
C18 C8 C7 108.29(18)
C16 C8 C9 111.86(19)
C18 C8 C9 111.6(2)
C7 C8 C9 105.53(19)
C10 C9 C8 107.07(19)
C10 C9 H9A 110.3
C8 C9 H9A 110.3
C10 C9 H9B 110.3
C8 C9 H9B 110.3
H9A C9 H9B 108.6
C11 C10 C9 113.2(2)
C11 C10 C6 110.86(19)
C9 C10 C6 103.35(18)
C11 C10 H10 109.8
C9 C10 H10 109.8
C6 C10 H10 109.8
C12 C11 C10 126.0(3)
C12 C11 H11 117.0
C10 C11 H11 117.0
C11 C12 H12A 120.0
C11 C12 H12B 120.0
H12A C12 H12B 120.0
O2 C13 O1 125.0(2)
O2 C13 C6 124.2(2)
O1 C13 C6 110.75(19)
O1 C14 C15 111.9(3)
O1 C14 H14A 109.2
C15 C14 H14A 109.2
O1 C14 H14B 109.2
C15 C14 H14B 109.2
H14A C14 H14B 107.9
C14 C15 H15A 109.5
C14 C15 H15B 109.5
H15A C15 H15B 109.5
C14 C15 H15C 109.5
H15A C15 H15C 109.5
H15B C15 H15C 109.5
O3 C16 O4 124.0(2)
O3 C16 C8 125.0(2)
O4 C16 C8 111.0(2)
O4 C17 H17A 109.5
O4 C17 H17B 109.5
H17A C17 H17B 109.5
O4 C17 H17C 109.5
H17A C17 H17C 109.5
H17B C17 H17C 109.5
O6 C18 O5 124.9(3)
O6 C18 C8 125.0(3)
O5 C18 C8 110.0(2)
O5 C19 H19A 109.5
O5 C19 H19B 109.5
H19A C19 H19B 109.5
O5 C19 H19C 109.5
H19A C19 H19C 109.5
H19B C19 H19C 109.5
C1 N1 C2 117.5(2)
C3 N2 C2 111.6(2)
C5 N3 C3 104.92(18)
C5 N3 C6 130.56(19)
C3 N3 C6 123.68(18)
C5 N4 C4 103.35(19)
C13 O1 C14 115.9(2)
C16 O4 C17 116.7(2)
C18 O5 C19 115.8(3)

loop_
_geom_bond_atom_site_label_1
_geom_bond_atom_site_label_2
_geom_bond_distance
Cl1 C1 1.726(2)
C1 N1 1.311(3)
C1 C4 1.390(3)
C2 N2 1.335(3)
C2 N1 1.341(3)
C2 H2 0.9300
C3 N2 1.326(3)
C3 N3 1.374(3)
C3 C4 1.386(3)
C4 N4 1.375(3)
C5 N4 1.312(3)
C5 N3 1.365(3)
C5 H5 0.9300
C6 N3 1.467(3)
C6 C7 1.530(3)
C6 C13 1.534(3)
C6 C10 1.556(3)
C7 C8 1.543(3)
C7 H7A 0.9700
C7 H7B 0.9700
C8 C16 1.514(3)
C8 C18 1.543(4)
C8 C9 1.555(3)
C9 C10 1.530(4)
C9 H9A 0.9700
C9 H9B 0.9700
C10 C11 1.496(4)
C10 H10 0.9800
C11 C12 1.279(4)
C11 H11 0.9300
C12 H12A 0.9300
C12 H12B 0.9300
C13 O2 1.180(3)
C13 O1 1.338(3)
C14 O1 1.457(3)
C14 C15 1.473(5)
C14 H14A 0.9700
C14 H14B 0.9700
C15 H15A 0.9600
C15 H15B 0.9600
C15 H15C 0.9600
C16 O3 1.199(3)
C16 O4 1.321(3)
C17 O4 1.442(3)
C17 H17A 0.9600
C17 H17B 0.9600
C17 H17C 0.9600
C18 O6 1.188(3)
C18 O5 1.322(3)
C19 O5 1.461(4)
C19 H19A 0.9600
C19 H19B 0.9600
C19 H19C 0.9600

loop_
_geom_hbond_atom_site_label_D
_geom_hbond_atom_site_label_H
_geom_hbond_atom_site_label_A
_geom_hbond_distance_DH
_geom_hbond_distance_HA
_geom_hbond_distance_DA
_geom_hbond_angle_DHA
_geom_hbond_site_symmetry_A
C7 H7A O3 0.97 2.38 2.806(3) 105.8 .
C9 H9B O4 0.97 2.52 2.844(3) 99.7 .
C9 H9A O6 0.97 2.41 2.864(4) 107.8 .
C2 H2 O2 0.93 2.37 3.174(3) 145.2 2_647
C7 H7B N4 0.97 2.53 3.448(3) 158.7 2_656
C14 H14B O4 0.97 2.55 3.358(4) 141.1 1_545

loop_
_geom_torsion_atom_site_label_1
_geom_torsion_atom_site_label_2
_geom_torsion_atom_site_label_3
_geom_torsion_atom_site_label_4
_geom_torsion
N2 C3 C4 N4 179.2(2)
N3 C3 C4 N4 -0.6(3)
N2 C3 C4 C1 -1.3(3)
N3 C3 C4 C1 178.9(2)
N1 C1 C4 N4 -179.8(3)
Cl1 C1 C4 N4 1.5(4)
N1 C1 C4 C3 0.8(3)
Cl1 C1 C4 C3 -177.87(18)
N3 C6 C7 C8 -160.57(17)
C13 C6 C7 C8 78.2(2)
C10 C6 C7 C8 -39.0(2)
C6 C7 C8 C16 -97.5(2)
C6 C7 C8 C18 143.6(2)
C6 C7 C8 C9 24.0(2)
C16 C8 C9 C10 121.6(2)
C18 C8 C9 C10 -117.0(2)
C7 C8 C9 C10 0.4(2)
C8 C9 C10 C11 95.9(2)
C8 C9 C10 C6 -24.1(2)
N3 C6 C10 C11 39.6(3)
C7 C6 C10 C11 -82.6(2)
C13 C6 C10 C11 160.5(2)
N3 C6 C10 C9 161.16(18)
C7 C6 C10 C9 39.0(2)
C13 C6 C10 C9 -78.0(2)
C9 C10 C11 C12 137.9(3)
C6 C10 C11 C12 -106.5(3)
N3 C6 C13 O2 136.0(3)
C7 C6 C13 O2 -100.0(3)
C10 C6 C13 O2 12.8(3)
N3 C6 C13 O1 -45.7(2)
C7 C6 C13 O1 78.4(2)
C10 C6 C13 O1 -168.78(19)
C18 C8 C16 O3 110.9(3)
C7 C8 C16 O3 -8.0(4)
C9 C8 C16 O3 -125.8(3)
C18 C8 C16 O4 -69.4(2)
C7 C8 C16 O4 171.7(2)
C9 C8 C16 O4 53.9(3)
C16 C8 C18 O6 142.9(3)
C7 C8 C18 O6 -96.3(3)
C9 C8 C18 O6 19.4(3)
C16 C8 C18 O5 -39.8(3)
C7 C8 C18 O5 81.0(3)
C9 C8 C18 O5 -163.3(2)
C4 C1 N1 C2 0.8(4)
Cl1 C1 N1 C2 179.53(19)
N2 C2 N1 C1 -2.4(4)
N3 C3 N2 C2 179.8(2)
C4 C3 N2 C2 0.0(3)
N1 C2 N2 C3 2.0(4)
N4 C5 N3 C3 0.6(3)
N4 C5 N3 C6 170.1(2)
N2 C3 N3 C5 -179.8(2)
C4 C3 N3 C5 0.1(2)
N2 C3 N3 C6 9.8(3)
C4 C3 N3 C6 -170.41(19)
C7 C6 N3 C5 16.3(3)
C13 C6 N3 C5 138.2(2)
C10 C6 N3 C5 -100.0(3)
C7 C6 N3 C3 -175.9(2)
C13 C6 N3 C3 -53.9(3)
C10 C6 N3 C3 67.9(3)
N3 C5 N4 C4 -1.0(3)
C3 C4 N4 C5 1.0(3)
C1 C4 N4 C5 -178.5(3)
O2 C13 O1 C14 -3.2(4)
C6 C13 O1 C14 178.5(2)
C15 C14 O1 C13 84.5(4)
O3 C16 O4 C17 0.5(4)
C8 C16 O4 C17 -179.3(2)
O6 C18 O5 C19 0.2(4)
C8 C18 O5 C19 -177.1(2)
